data_7037103
loop_
_publ_author_name
'Enamullah, Mohammed'
'Quddus, Mohammad Abdul'
'Hasan, Mohammad Rezabul'
'Pescitelli, Gennaro'
'Berardozzi, Roberto'
'Makhloufi, Gamall'
'Vasylyeva, Vera'
'Janiak, Christoph'

_publ_section_title
;
 Chirality at metal and helical ligand folding in optical isomers of
 chiral bis(naphthaldiminato)nickel(ii) complexes.
;
_journal_issue 2
_journal_name_full 'Dalton transactions (Cambridge, England : 2003)'
_journal_page_first 667
_journal_page_last 680
_journal_paper_doi 10.1039/c5dt03940a
_journal_volume 45
_journal_year 2015
_chemical_absolute_configuration rmad
_chemical_formula_moiety 'C38 H32 N2 Ni O2'
_chemical_formula_sum 'C38 H32 N2 Ni O2'
_chemical_formula_weight 607.36
_chemical_name_systematic bis{(R)-N-phenylethyl-2-oxo-1-naphthaldiminato-\k^2^N,O}-nickel(II)
_space_group_crystal_system monoclinic
_space_group_IT_number 4
_space_group_name_Hall 'P 2yb'
_space_group_name_H-M_alt 'P 1 21 1'
_symmetry_space_group_name_Hall 'P 2yb'
_symmetry_space_group_name_H-M 'P 1 21 1'
_atom_sites_solution_hydrogens geom
_audit_creation_method SHELXL-2014
_audit_update_record
;
2015-06-05 deposited with the CCDC.
2015-11-05 downloaded from the CCDC.
;
_cell_angle_alpha 90
_cell_angle_beta 90.146(7)
_cell_angle_gamma 90
_cell_formula_units_Z 4
_cell_length_a 9.5282(16)
_cell_length_b 15.355(3)
_cell_length_c 20.655(4)
_cell_measurement_reflns_used 7779
_cell_measurement_temperature 95(2)
_cell_measurement_theta_max 27.50
_cell_measurement_theta_min 1.97
_cell_volume 3021.9(10)
_computing_cell_refinement 'SAINT (Bruker, 2006)'
_computing_data_collection 'APEX2 (Bruker, 2006)'
_computing_data_reduction SAINT
_computing_molecular_graphics 'DIAMOND (Crystal Impact, 2009)'
_computing_structure_refinement 'SHELXL-97 (Sheldrick, 2008)'
_computing_structure_solution 'SHELXS-97 (Sheldrick, 2008)'
_diffrn_ambient_temperature 95(2)
_diffrn_measured_fraction_theta_full 1.000
_diffrn_measured_fraction_theta_max 0.998
_diffrn_measurement_device_type 'Bruker Kappa APEX-II CCD area detector'
_diffrn_measurement_method '\f and \w scans'
_diffrn_radiation_monochromator 'multilayer mirror'
_diffrn_radiation_type MoK\a
_diffrn_radiation_wavelength 0.71073
_diffrn_reflns_av_R_equivalents 0.0617
_diffrn_reflns_av_unetI/netI 0.1028
_diffrn_reflns_laue_measured_fraction_full 1.000
_diffrn_reflns_laue_measured_fraction_max 0.998
_diffrn_reflns_limit_h_max 12
_diffrn_reflns_limit_h_min -8
_diffrn_reflns_limit_k_max 19
_diffrn_reflns_limit_k_min -15
_diffrn_reflns_limit_l_max 26
_diffrn_reflns_limit_l_min -26
_diffrn_reflns_number 28227
_diffrn_reflns_point_group_measured_fraction_full 0.918
_diffrn_reflns_point_group_measured_fraction_max 0.879
_diffrn_reflns_theta_full 25.242
_diffrn_reflns_theta_max 27.497
_diffrn_reflns_theta_min 1.972
_diffrn_source 'microfocus sealed tube'
_exptl_absorpt_coefficient_mu 0.679
_exptl_absorpt_correction_T_max 0.956
_exptl_absorpt_correction_T_min 0.953
_exptl_absorpt_correction_type multi-scan
_exptl_absorpt_process_details '(<i>SADABS</i>; Sheldrick, 1996)'
_exptl_crystal_colour brown
_exptl_crystal_density_diffrn 1.335
_exptl_crystal_density_method 'not measured'
_exptl_crystal_description block
_exptl_crystal_F_000 1272
_exptl_crystal_recrystallization_method 'Re-crystallisation from solvent: methanol'
_exptl_crystal_size_max 0.072
_exptl_crystal_size_mid 0.072
_exptl_crystal_size_min 0.067
_refine_diff_density_max 0.688
_refine_diff_density_min -0.948
_refine_diff_density_rms 0.077
_refine_ls_abs_structure_details
;
 Flack x determined using 3394 quotients [(I+)-(I-)]/[(I+)+(I-)]
 (Parsons, Flack and Wagner, Acta Cryst. B69 (2013) 249-259).
;
_refine_ls_abs_structure_Flack 0.008(10)
_refine_ls_extinction_method none
_refine_ls_goodness_of_fit_ref 0.991
_refine_ls_hydrogen_treatment constr
_refine_ls_matrix_type full
_refine_ls_number_parameters 779
_refine_ls_number_reflns 12217
_refine_ls_number_restraints 13
_refine_ls_restrained_S_all 0.991
_refine_ls_R_factor_all 0.0678
_refine_ls_R_factor_gt 0.0494
_refine_ls_shift/su_max 0.001
_refine_ls_shift/su_mean 0.000
_refine_ls_structure_factor_coef Fsqd
_refine_ls_weighting_details 'w=1/[\s^2^(Fo^2^)+(0.0281P)^2^] where P=(Fo^2^+2Fc^2^)/3'
_refine_ls_weighting_scheme calc
_refine_ls_wR_factor_gt 0.0943
_refine_ls_wR_factor_ref 0.1016
_reflns_Friedel_coverage 0.697
_reflns_friedel_fraction_full 0.829
_reflns_friedel_fraction_max 0.750
_reflns_number_gt 9892
_reflns_number_total 12217
_reflns_threshold_expression 'I > 2\s(I)'
_cod_data_source_file c5dt03940a2.cif
_cod_data_source_block Enam_NiR12
_cod_depositor_comments 'Adding full bibliography for 7037103--7037104.cif.'
_cod_database_code 7037103
_shelx_space_group_comment
;
The symmetry employed for this shelxl refinement is uniquely defined
by the following loop, which should always be used as a source of
symmetry information in preference to the above space-group names.
They are only intended as comments.
;
_shelx_estimated_absorpt_t_min 0.953
_shelx_estimated_absorpt_t_max 0.956
_shelxl_version_number 2014-3

loop_
_space_group_symop_operation_xyz
'x, y, z'
'-x, y+1/2, -z'

loop_
_atom_site_label
_atom_site_type_symbol
_atom_site_fract_x
_atom_site_fract_y
_atom_site_fract_z
_atom_site_U_iso_or_equiv
_atom_site_adp_type
_atom_site_occupancy
_atom_site_site_symmetry_order
_atom_site_calc_flag
_atom_site_refinement_flags_posn
_atom_site_refinement_flags_adp
Ni1 Ni 0.17716(5) 0.24382(3) 0.11216(3) 0.00942(14) Uani 1 1 d . .
Ni2 Ni 0.33807(6) 0.26330(4) 0.60633(3) 0.01632(16) Uani 1 1 d . .
O1 O 0.1610(3) 0.2313(2) 0.20082(14) 0.0149(7) Uani 1 1 d . .
O2 O 0.2176(3) 0.2568(2) 0.02513(13) 0.0121(7) Uani 1 1 d . .
O3 O 0.3120(3) 0.2885(2) 0.52115(15) 0.0194(8) Uani 1 1 d . .
O4 O 0.3652(3) 0.2368(2) 0.69172(15) 0.0174(7) Uani 1 1 d . .
N1 N 0.1734(4) 0.1208(2) 0.09890(19) 0.0094(9) Uani 1 1 d . .
N2 N 0.1562(4) 0.3668(2) 0.12356(18) 0.0093(8) Uani 1 1 d . .
N3 N 0.2409(4) 0.3686(2) 0.63333(18) 0.0104(8) Uani 1 1 d . .
N4 N 0.4309(4) 0.1547(3) 0.58043(18) 0.0127(9) Uani 1 1 d . .
C1 C 0.1957(5) 0.1636(3) 0.2362(2) 0.0111(10) Uani 1 1 d . .
C2 C 0.1909(5) 0.1737(3) 0.3053(2) 0.0164(11) Uani 1 1 d . .
H2 H 0.1667 0.2285 0.3233 0.020 Uiso 1 1 calc R U
C3 C 0.2206(5) 0.1058(3) 0.3453(2) 0.0186(11) Uani 1 1 d . .
H3 H 0.2144 0.1140 0.3908 0.022 Uiso 1 1 calc R U
C4 C 0.2611(5) 0.0221(3) 0.3208(2) 0.0156(11) Uani 1 1 d . .
C5 C 0.2929(5) -0.0482(3) 0.3630(2) 0.0197(12) Uani 1 1 d . .
H5 H 0.2825 -0.0408 0.4084 0.024 Uiso 1 1 calc R U
C6 C 0.3380(5) -0.1259(4) 0.3393(3) 0.0248(13) Uani 1 1 d . .
H6 H 0.3615 -0.1720 0.3680 0.030 Uiso 1 1 calc R U
C7 C 0.3495(5) -0.1378(3) 0.2718(3) 0.0211(12) Uani 1 1 d . .
H7 H 0.3815 -0.1920 0.2553 0.025 Uiso 1 1 calc R U
C8 C 0.3152(5) -0.0719(3) 0.2296(3) 0.0170(11) Uani 1 1 d . .
H8 H 0.3225 -0.0815 0.1843 0.020 Uiso 1 1 calc R U
C9 C 0.2687(5) 0.0104(3) 0.2527(2) 0.0129(10) Uani 1 1 d . .
C10 C 0.2307(5) 0.0820(3) 0.2103(2) 0.0107(10) Uani 1 1 d . .
C11 C 0.2040(4) 0.0642(3) 0.1435(2) 0.0096(10) Uani 1 1 d . .
H11 H 0.2090 0.0050 0.1304 0.012 Uiso 1 1 calc R U
C12 C 0.1244(5) 0.0862(3) 0.0340(2) 0.0122(10) Uani 1 1 d . .
H12 H 0.1815 0.1155 -0.0003 0.015 Uiso 1 1 calc R U
C13 C -0.0274(5) 0.1155(3) 0.0252(2) 0.0200(12) Uani 1 1 d . .
H13A H -0.0625 0.0952 -0.0169 0.030 Uiso 1 1 calc R U
H13B H -0.0321 0.1792 0.0268 0.030 Uiso 1 1 calc R U
H13C H -0.0851 0.0909 0.0598 0.030 Uiso 1 1 calc R U
C14 C 0.1467(5) -0.0109(3) 0.0271(2) 0.0102(10) Uani 1 1 d . U
C15 C 0.0470(5) -0.0724(3) 0.0468(2) 0.0145(11) Uani 1 1 d . .
H15 H -0.0426 -0.0535 0.0611 0.017 Uiso 1 1 calc R U
C16 C 0.0779(5) -0.1606(3) 0.0456(2) 0.0190(12) Uani 1 1 d . .
H16 H 0.0090 -0.2016 0.0588 0.023 Uiso 1 1 calc R U
C17 C 0.2088(5) -0.1898(3) 0.0254(2) 0.0210(12) Uani 1 1 d . .
H17 H 0.2304 -0.2502 0.0259 0.025 Uiso 1 1 calc R U
C18 C 0.3078(5) -0.1295(3) 0.0042(2) 0.0181(11) Uani 1 1 d . .
H18 H 0.3965 -0.1490 -0.0108 0.022 Uiso 1 1 calc R U
C19 C 0.2777(5) -0.0409(3) 0.0049(2) 0.0143(11) Uani 1 1 d . .
H19 H 0.3460 -0.0003 -0.0096 0.017 Uiso 1 1 calc R U
C20 C 0.2700(4) 0.3257(3) -0.0037(2) 0.0101(10) Uani 1 1 d . .
C21 C 0.3101(5) 0.3170(3) -0.0696(2) 0.0145(11) Uani 1 1 d . .
H21 H 0.3015 0.2616 -0.0898 0.017 Uiso 1 1 calc R U
C22 C 0.3604(5) 0.3849(3) -0.1048(2) 0.0159(11) Uani 1 1 d . .
H22 H 0.3818 0.3769 -0.1493 0.019 Uiso 1 1 calc R U
C23 C 0.3812(5) 0.4678(3) -0.0757(2) 0.0125(10) Uani 1 1 d . .
C24 C 0.4387(5) 0.5388(3) -0.1115(2) 0.0145(11) Uani 1 1 d . .
H24 H 0.4582 0.5319 -0.1563 0.017 Uiso 1 1 calc R U
C25 C 0.4662(5) 0.6167(3) -0.0818(3) 0.0191(12) Uani 1 1 d . .
H25 H 0.5044 0.6636 -0.1060 0.023 Uiso 1 1 calc R U
C26 C 0.4378(5) 0.6272(3) -0.0158(2) 0.0167(11) Uani 1 1 d . .
H26 H 0.4597 0.6809 0.0048 0.020 Uiso 1 1 calc R U
C27 C 0.3784(5) 0.5607(3) 0.0199(2) 0.0126(10) Uani 1 1 d . .
H27 H 0.3587 0.5695 0.0645 0.015 Uiso 1 1 calc R U
C28 C 0.3464(4) 0.4794(3) -0.0092(2) 0.0104(10) Uani 1 1 d . .
C29 C 0.2835(4) 0.4076(3) 0.0258(2) 0.0090(10) Uani 1 1 d . .
C30 C 0.2108(5) 0.4242(3) 0.0856(2) 0.0104(10) Uani 1 1 d . U
H30 H 0.2021 0.4834 0.0983 0.012 Uiso 1 1 calc R U
C31 C 0.0620(5) 0.3982(3) 0.1776(2) 0.0121(10) Uani 1 1 d . .
H31 H 0.0932 0.3680 0.2180 0.015 Uiso 1 1 calc R U
C32 C -0.0871(5) 0.3680(3) 0.1636(3) 0.0214(12) Uani 1 1 d . .
H32A H -0.1488 0.3860 0.1991 0.032 Uiso 1 1 calc R U
H32B H -0.0886 0.3044 0.1598 0.032 Uiso 1 1 calc R U
H32C H -0.1199 0.3940 0.1230 0.032 Uiso 1 1 calc R U
C33 C 0.0763(5) 0.4962(3) 0.1899(2) 0.0131(10) Uani 1 1 d . .
C34 C -0.0227(5) 0.5561(3) 0.1684(3) 0.0214(12) Uani 1 1 d . .
H34 H -0.1057 0.5363 0.1475 0.026 Uiso 1 1 calc R U
C35 C -0.0009(5) 0.6453(3) 0.1773(3) 0.0306(14) Uani 1 1 d . .
H35 H -0.0685 0.6858 0.1620 0.037 Uiso 1 1 calc R U
C36 C 0.1192(5) 0.6747(3) 0.2085(3) 0.0261(13) Uani 1 1 d . .
H36 H 0.1338 0.7354 0.2146 0.031 Uiso 1 1 calc R U
C37 C 0.2176(5) 0.6154(3) 0.2305(2) 0.0214(12) Uani 1 1 d . .
H37 H 0.3001 0.6352 0.2518 0.026 Uiso 1 1 calc R U
C38 C 0.1954(5) 0.5262(3) 0.2216(2) 0.0142(11) Uani 1 1 d . .
H38 H 0.2627 0.4857 0.2373 0.017 Uiso 1 1 calc R U
C39 C 0.2428(5) 0.3513(3) 0.4919(2) 0.0152(11) Uani 1 1 d . .
C40 C 0.2447(5) 0.3504(3) 0.4227(3) 0.0233(12) Uani 1 1 d . .
H40 H 0.2970 0.3069 0.4008 0.028 Uiso 1 1 calc R U
C41 C 0.1729(5) 0.4110(3) 0.3879(3) 0.0220(12) Uani 1 1 d . .
H41 H 0.1768 0.4094 0.3420 0.026 Uiso 1 1 calc R U
C42 C 0.0918(5) 0.4768(3) 0.4190(2) 0.0174(11) Uani 1 1 d . .
C43 C 0.0125(5) 0.5371(3) 0.3819(3) 0.0237(12) Uani 1 1 d . .
H43 H 0.0144 0.5336 0.3360 0.028 Uiso 1 1 calc R U
C44 C -0.0665(6) 0.6000(4) 0.4108(3) 0.0290(14) Uani 1 1 d . .
H44 H -0.1191 0.6400 0.3855 0.035 Uiso 1 1 calc R U
C45 C -0.0689(6) 0.6046(4) 0.4788(3) 0.0310(15) Uani 1 1 d . .
H45 H -0.1249 0.6477 0.4992 0.037 Uiso 1 1 calc R U
C46 C 0.0083(6) 0.5478(3) 0.5164(3) 0.0245(13) Uani 1 1 d . .
H46 H 0.0065 0.5535 0.5621 0.029 Uiso 1 1 calc R U
C47 C 0.0898(5) 0.4813(3) 0.4881(2) 0.0136(11) Uani 1 1 d . .
C48 C 0.1692(5) 0.4177(3) 0.5249(2) 0.0134(11) Uani 1 1 d . .
C49 C 0.1751(5) 0.4218(3) 0.5939(2) 0.0129(10) Uani 1 1 d . .
H49 H 0.1256 0.4685 0.6135 0.016 Uiso 1 1 calc R U
C50 C 0.2259(5) 0.3903(3) 0.7041(2) 0.0148(11) Uani 1 1 d . .
H50 H 0.3051 0.3606 0.7270 0.018 Uiso 1 1 calc R U
C51 C 0.0915(5) 0.3485(3) 0.7288(3) 0.0232(13) Uani 1 1 d . .
H51A H 0.0878 0.3537 0.7761 0.035 Uiso 1 1 calc R U
H51B H 0.0900 0.2869 0.7166 0.035 Uiso 1 1 calc R U
H51C H 0.0103 0.3782 0.7097 0.035 Uiso 1 1 calc R U
C52 C 0.2400(5) 0.4870(3) 0.7189(2) 0.0142(11) Uani 1 1 d . .
C53 C 0.3667(5) 0.5292(3) 0.7030(2) 0.0179(11) Uani 1 1 d . .
H53 H 0.4390 0.4974 0.6820 0.021 Uiso 1 1 calc R U
C54 C 0.3874(5) 0.6164(3) 0.7176(3) 0.0220(12) Uani 1 1 d . .
H54 H 0.4731 0.6438 0.7061 0.026 Uiso 1 1 calc R U
C55 C 0.2850(5) 0.6634(3) 0.7486(3) 0.0260(13) Uani 1 1 d . .
H55 H 0.2997 0.7231 0.7586 0.031 Uiso 1 1 calc R U
C56 C 0.1596(5) 0.6229(4) 0.7650(3) 0.0306(15) Uani 1 1 d . .
H56 H 0.0886 0.6551 0.7866 0.037 Uiso 1 1 calc R U
C57 C 0.1371(5) 0.5352(4) 0.7501(3) 0.0249(13) Uani 1 1 d . .
H57 H 0.0507 0.5084 0.7615 0.030 Uiso 1 1 calc R U
C58 C 0.3881(5) 0.1635(3) 0.7202(2) 0.0145(11) Uani 1 1 d . .
C59 C 0.3794(5) 0.1631(3) 0.7899(2) 0.0179(11) Uani 1 1 d . .
H59 H 0.3570 0.2156 0.8119 0.021 Uiso 1 1 calc R U
C60 C 0.4024(5) 0.0898(3) 0.8247(2) 0.0163(11) Uani 1 1 d . .
H60 H 0.3944 0.0918 0.8705 0.020 Uiso 1 1 calc R U
C61 C 0.4385(5) 0.0094(3) 0.7939(2) 0.0151(11) Uani 1 1 d . .
C62 C 0.4667(5) -0.0665(3) 0.8311(3) 0.0178(12) Uani 1 1 d . .
H62 H 0.4570 -0.0645 0.8769 0.021 Uiso 1 1 calc R U
C63 C 0.5073(5) -0.1419(3) 0.8023(3) 0.0214(12) Uani 1 1 d . .
H63 H 0.5283 -0.1918 0.8278 0.026 Uiso 1 1 calc R U
C64 C 0.5180(5) -0.1456(3) 0.7342(3) 0.0220(12) Uani 1 1 d . .
H64 H 0.5454 -0.1984 0.7139 0.026 Uiso 1 1 calc R U
C65 C 0.4891(5) -0.0733(3) 0.6968(3) 0.0196(12) Uani 1 1 d . .
H65 H 0.4947 -0.0777 0.6510 0.024 Uiso 1 1 calc R U
C66 C 0.4514(5) 0.0072(3) 0.7251(2) 0.0129(10) Uani 1 1 d . .
C67 C 0.4264(5) 0.0860(3) 0.6880(2) 0.0123(10) Uani 1 1 d . .
C68 C 0.4541(5) 0.0896(3) 0.6201(2) 0.0150(11) Uani 1 1 d . .
H68 H 0.4940 0.0388 0.6015 0.018 Uiso 1 1 calc R U
C69 C 0.4797(5) 0.1440(3) 0.5115(2) 0.0158(11) Uani 1 1 d . .
H69 H 0.4011 0.1634 0.4828 0.019 Uiso 1 1 calc R U
C70 C 0.5174(6) 0.0497(3) 0.4916(3) 0.0222(12) Uani 1 1 d . .
H70A H 0.5325 0.0473 0.4447 0.033 Uiso 1 1 calc R U
H70B H 0.4403 0.0105 0.5033 0.033 Uiso 1 1 calc R U
H70C H 0.6032 0.0316 0.5141 0.033 Uiso 1 1 calc R U
C71 C 0.6039(5) 0.2036(3) 0.4983(3) 0.0188(12) Uani 1 1 d . .
C72 C 0.7140(5) 0.2123(3) 0.5409(3) 0.0222(12) Uani 1 1 d . .
H72 H 0.7125 0.1815 0.5808 0.027 Uiso 1 1 calc R U
C73 C 0.8277(5) 0.2658(4) 0.5264(3) 0.0313(14) Uani 1 1 d . .
H73 H 0.9014 0.2724 0.5571 0.038 Uiso 1 1 calc R U
C74 C 0.8344(6) 0.3087(4) 0.4688(3) 0.0435(17) Uani 1 1 d . .
H74 H 0.9124 0.3448 0.4591 0.052 Uiso 1 1 calc R U
C75 C 0.7258(7) 0.2989(5) 0.4243(3) 0.057(2) Uani 1 1 d . .
H75 H 0.7305 0.3275 0.3836 0.069 Uiso 1 1 calc R U
C76 C 0.6097(5) 0.2473(5) 0.4393(3) 0.0414(16) Uani 1 1 d . .
H76 H 0.5346 0.2419 0.4092 0.050 Uiso 1 1 calc R U

loop_
_atom_site_aniso_label
_atom_site_aniso_U_11
_atom_site_aniso_U_22
_atom_site_aniso_U_33
_atom_site_aniso_U_23
_atom_site_aniso_U_13
_atom_site_aniso_U_12
Ni1 0.0125(3) 0.0072(3) 0.0085(3) -0.0003(3) 0.0013(2) -0.0003(2)
Ni2 0.0186(3) 0.0154(4) 0.0149(3) -0.0001(3) 0.0005(2) 0.0019(3)
O1 0.0226(18) 0.0099(18) 0.0121(17) -0.0017(14) 0.0028(14) 0.0005(14)
O2 0.0183(16) 0.0086(17) 0.0094(16) -0.0006(15) 0.0003(12) -0.0039(15)
O3 0.0246(19) 0.017(2) 0.0165(19) 0.0004(15) -0.0042(15) 0.0055(15)
O4 0.0234(17) 0.0144(19) 0.0145(17) 0.0027(16) -0.0018(13) 0.0062(15)
N1 0.0056(19) 0.010(2) 0.012(2) -0.0003(17) -0.0001(16) 0.0001(15)
N2 0.0093(19) 0.011(2) 0.008(2) -0.0013(17) 0.0003(16) -0.0005(16)
N3 0.0092(19) 0.012(2) 0.010(2) -0.0010(17) 0.0001(16) -0.0034(16)
N4 0.011(2) 0.019(2) 0.008(2) -0.0012(18) 0.0000(16) -0.0029(17)
C1 0.011(2) 0.013(3) 0.009(3) 0.001(2) 0.0011(19) -0.0039(19)
C2 0.022(3) 0.011(3) 0.016(3) -0.001(2) 0.002(2) -0.003(2)
C3 0.023(3) 0.022(3) 0.011(3) 0.003(2) -0.001(2) -0.007(2)
C4 0.011(2) 0.021(3) 0.015(3) 0.005(2) -0.003(2) -0.006(2)
C5 0.022(3) 0.026(3) 0.011(3) 0.009(2) 0.000(2) -0.005(2)
C6 0.023(3) 0.022(3) 0.029(3) 0.016(3) -0.005(2) -0.003(2)
C7 0.022(3) 0.014(3) 0.028(3) 0.006(2) -0.001(2) -0.001(2)
C8 0.012(3) 0.014(3) 0.024(3) 0.001(2) -0.002(2) -0.002(2)
C9 0.006(2) 0.016(3) 0.017(3) 0.004(2) -0.0002(19) -0.0029(19)
C10 0.013(2) 0.007(2) 0.012(3) 0.003(2) -0.0006(19) -0.0027(18)
C11 0.008(2) 0.007(2) 0.014(3) -0.003(2) 0.0017(18) 0.0013(18)
C12 0.014(2) 0.012(2) 0.011(3) -0.001(2) -0.0056(19) -0.0013(19)
C13 0.024(3) 0.010(3) 0.026(3) -0.003(2) -0.010(2) 0.000(2)
C14 0.0108(14) 0.0107(14) 0.0092(14) -0.0008(11) -0.0026(11) -0.0002(11)
C15 0.011(2) 0.012(2) 0.021(3) -0.001(2) -0.002(2) 0.0010(19)
C16 0.019(3) 0.011(3) 0.028(3) -0.001(2) -0.004(2) -0.007(2)
C17 0.019(3) 0.011(3) 0.033(3) -0.003(2) -0.006(2) 0.002(2)
C18 0.017(3) 0.017(3) 0.020(3) -0.006(2) 0.001(2) 0.005(2)
C19 0.016(3) 0.015(3) 0.012(3) -0.002(2) -0.001(2) -0.003(2)
C20 0.005(2) 0.013(3) 0.012(3) 0.002(2) -0.0023(18) 0.0024(18)
C21 0.018(3) 0.011(3) 0.014(3) -0.003(2) 0.000(2) -0.003(2)
C22 0.021(3) 0.019(3) 0.007(2) 0.001(2) 0.003(2) -0.001(2)
C23 0.008(2) 0.015(3) 0.015(3) 0.004(2) -0.0007(19) 0.0011(19)
C24 0.016(3) 0.016(3) 0.012(3) 0.006(2) 0.003(2) 0.001(2)
C25 0.013(3) 0.012(3) 0.032(3) 0.011(2) 0.004(2) 0.001(2)
C26 0.010(2) 0.010(2) 0.029(3) 0.002(2) 0.002(2) -0.0002(19)
C27 0.010(2) 0.012(2) 0.015(3) 0.003(2) 0.0005(19) 0.0021(19)
C28 0.004(2) 0.012(2) 0.015(3) 0.000(2) -0.0005(18) 0.0022(18)
C29 0.009(2) 0.010(2) 0.008(2) -0.0004(19) -0.0014(18) 0.0031(18)
C30 0.011(2) 0.005(2) 0.015(3) -0.0018(19) -0.0030(19) 0.0010(18)
C31 0.013(2) 0.011(2) 0.013(3) -0.001(2) 0.0037(19) 0.0025(19)
C32 0.015(3) 0.016(3) 0.033(3) -0.005(2) 0.007(2) -0.003(2)
C33 0.017(3) 0.011(2) 0.011(3) 0.000(2) 0.004(2) 0.004(2)
C34 0.018(3) 0.013(3) 0.034(3) -0.005(2) -0.005(2) 0.000(2)
C35 0.020(3) 0.014(3) 0.057(4) -0.001(3) -0.006(3) 0.007(2)
C36 0.023(3) 0.013(3) 0.042(4) -0.010(3) 0.005(3) -0.003(2)
C37 0.016(3) 0.024(3) 0.024(3) -0.008(2) 0.000(2) -0.003(2)
C38 0.013(2) 0.018(3) 0.012(3) -0.002(2) 0.002(2) 0.004(2)
C39 0.018(3) 0.013(3) 0.015(3) 0.000(2) 0.000(2) -0.003(2)
C40 0.027(3) 0.020(3) 0.023(3) -0.004(2) 0.002(2) 0.006(2)
C41 0.030(3) 0.024(3) 0.011(3) 0.002(2) -0.002(2) 0.001(2)
C42 0.016(3) 0.021(3) 0.015(3) 0.006(2) 0.003(2) -0.001(2)
C43 0.022(3) 0.032(3) 0.017(3) 0.009(2) 0.001(2) 0.006(2)
C44 0.022(3) 0.039(4) 0.026(3) 0.012(3) 0.002(2) 0.013(3)
C45 0.027(3) 0.035(4) 0.031(4) 0.011(3) 0.012(3) 0.019(3)
C46 0.031(3) 0.028(3) 0.014(3) 0.009(2) 0.005(2) 0.008(3)
C47 0.012(2) 0.016(3) 0.013(3) 0.001(2) -0.002(2) 0.002(2)
C48 0.011(2) 0.014(3) 0.015(3) 0.005(2) 0.000(2) -0.0018(19)
C49 0.015(3) 0.009(2) 0.015(3) -0.003(2) 0.003(2) -0.0047(19)
C50 0.017(3) 0.012(3) 0.015(3) 0.001(2) -0.002(2) 0.001(2)
C51 0.031(3) 0.018(3) 0.021(3) -0.005(2) 0.008(2) -0.003(2)
C52 0.016(3) 0.013(3) 0.014(3) -0.003(2) -0.004(2) 0.001(2)
C53 0.020(3) 0.016(3) 0.018(3) 0.001(2) -0.001(2) 0.003(2)
C54 0.016(3) 0.019(3) 0.031(3) 0.000(2) 0.003(2) -0.002(2)
C55 0.025(3) 0.017(3) 0.036(4) -0.009(3) -0.005(3) 0.002(2)
C56 0.019(3) 0.021(3) 0.052(4) -0.017(3) 0.001(3) 0.004(2)
C57 0.016(3) 0.026(3) 0.033(3) -0.009(3) 0.003(2) -0.003(2)
C58 0.011(2) 0.015(3) 0.017(3) 0.000(2) 0.001(2) 0.005(2)
C59 0.019(3) 0.018(3) 0.017(3) -0.004(2) 0.003(2) 0.005(2)
C60 0.014(3) 0.023(3) 0.012(3) 0.000(2) 0.004(2) 0.000(2)
C61 0.010(2) 0.019(3) 0.017(3) 0.002(2) -0.001(2) -0.003(2)
C62 0.012(3) 0.021(3) 0.020(3) 0.008(2) -0.003(2) -0.003(2)
C63 0.020(3) 0.013(3) 0.031(3) 0.009(2) -0.003(2) -0.003(2)
C64 0.024(3) 0.011(3) 0.031(3) -0.002(2) -0.001(2) -0.003(2)
C65 0.025(3) 0.015(3) 0.019(3) -0.003(2) -0.003(2) -0.002(2)
C66 0.009(2) 0.012(2) 0.017(3) -0.001(2) -0.001(2) -0.0004(19)
C67 0.010(2) 0.015(3) 0.012(3) -0.001(2) -0.0004(19) 0.0003(19)
C68 0.009(2) 0.015(3) 0.021(3) -0.003(2) -0.003(2) 0.0016(19)
C69 0.017(3) 0.023(3) 0.007(3) -0.004(2) 0.000(2) 0.000(2)
C70 0.030(3) 0.022(3) 0.015(3) -0.002(2) 0.000(2) 0.004(2)
C71 0.018(3) 0.018(3) 0.021(3) 0.000(2) 0.006(2) 0.006(2)
C72 0.023(3) 0.025(3) 0.018(3) -0.004(2) 0.004(2) 0.000(2)
C73 0.024(3) 0.040(4) 0.030(3) -0.010(3) 0.005(2) -0.010(3)
C74 0.027(3) 0.047(4) 0.056(5) 0.011(4) 0.010(3) -0.011(3)
C75 0.036(4) 0.087(6) 0.049(4) 0.048(4) 0.007(3) -0.005(4)
C76 0.026(3) 0.071(5) 0.027(3) 0.024(4) -0.003(2) -0.009(4)

loop_
_atom_type_symbol
_atom_type_description
_atom_type_scat_dispersion_real
_atom_type_scat_dispersion_imag
_atom_type_scat_source
C C 0.0033 0.0016 'International Tables Vol C Tables 4.2.6.8 and 6.1.1.4'
H H 0.0000 0.0000 'International Tables Vol C Tables 4.2.6.8 and 6.1.1.4'
N N 0.0061 0.0033 'International Tables Vol C Tables 4.2.6.8 and 6.1.1.4'
O O 0.0106 0.0060 'International Tables Vol C Tables 4.2.6.8 and 6.1.1.4'
Ni Ni 0.3393 1.1124 'International Tables Vol C Tables 4.2.6.8 and 6.1.1.4'

loop_
_geom_angle_atom_site_label_1
_geom_angle_atom_site_label_2
_geom_angle_atom_site_label_3
_geom_angle
O1 Ni1 O2 172.73(13)
O1 Ni1 N1 92.16(15)
O2 Ni1 N1 88.35(15)
O1 Ni1 N2 88.39(15)
O2 Ni1 N2 92.01(15)
N1 Ni1 N2 172.85(15)
O3 Ni2 O4 179.39(16)
O3 Ni2 N3 92.08(15)
O4 Ni2 N3 88.52(15)
O3 Ni2 N4 88.74(15)
O4 Ni2 N4 90.66(15)
N3 Ni2 N4 178.02(16)
C1 O1 Ni1 127.8(3)
C20 O2 Ni1 127.4(3)
C39 O3 Ni2 132.0(3)
C58 O4 Ni2 131.1(3)
C11 N1 C12 117.4(4)
C11 N1 Ni1 123.8(3)
C12 N1 Ni1 118.7(3)
C30 N2 C31 118.2(4)
C30 N2 Ni1 123.8(3)
C31 N2 Ni1 117.9(3)
C49 N3 C50 114.8(4)
C49 N3 Ni2 124.5(3)
C50 N3 Ni2 120.6(3)
C68 N4 C69 117.1(4)
C68 N4 Ni2 123.5(3)
C69 N4 Ni2 119.4(3)
O1 C1 C10 123.7(4)
O1 C1 C2 117.4(4)
C10 C1 C2 118.8(4)
C3 C2 C1 121.0(5)
C3 C2 H2 119.5
C1 C2 H2 119.5
C2 C3 C4 121.9(5)
C2 C3 H3 119.1
C4 C3 H3 119.1
C9 C4 C5 120.1(5)
C9 C4 C3 118.5(4)
C5 C4 C3 121.4(4)
C6 C5 C4 120.8(5)
C6 C5 H5 119.6
C4 C5 H5 119.6
C5 C6 C7 119.7(5)
C5 C6 H6 120.2
C7 C6 H6 120.2
C8 C7 C6 120.9(5)
C8 C7 H7 119.6
C6 C7 H7 119.6
C7 C8 C9 121.0(5)
C7 C8 H8 119.5
C9 C8 H8 119.5
C4 C9 C8 117.5(4)
C4 C9 C10 119.3(4)
C8 C9 C10 123.2(4)
C1 C10 C11 119.8(4)
C1 C10 C9 120.4(4)
C11 C10 C9 118.8(4)
N1 C11 C10 126.6(4)
N1 C11 H11 116.7
C10 C11 H11 116.7
C14 C12 N1 112.7(4)
C14 C12 C13 114.4(4)
N1 C12 C13 107.0(4)
C14 C12 H12 107.5
N1 C12 H12 107.5
C13 C12 H12 107.5
C12 C13 H13A 109.5
C12 C13 H13B 109.5
H13A C13 H13B 109.5
C12 C13 H13C 109.5
H13A C13 H13C 109.5
H13B C13 H13C 109.5
C15 C14 C19 118.5(4)
C15 C14 C12 122.8(4)
C19 C14 C12 118.5(4)
C16 C15 C14 120.6(4)
C16 C15 H15 119.7
C14 C15 H15 119.7
C15 C16 C17 120.7(5)
C15 C16 H16 119.7
C17 C16 H16 119.7
C16 C17 C18 119.3(5)
C16 C17 H17 120.4
C18 C17 H17 120.4
C19 C18 C17 120.5(4)
C19 C18 H18 119.8
C17 C18 H18 119.8
C18 C19 C14 120.4(5)
C18 C19 H19 119.8
C14 C19 H19 119.8
O2 C20 C29 124.0(4)
O2 C20 C21 117.5(4)
C29 C20 C21 118.4(4)
C22 C21 C20 122.4(4)
C22 C21 H21 118.8
C20 C21 H21 118.8
C21 C22 C23 120.7(4)
C21 C22 H22 119.7
C23 C22 H22 119.7
C22 C23 C28 119.1(4)
C22 C23 C24 121.2(4)
C28 C23 C24 119.6(4)
C25 C24 C23 120.6(4)
C25 C24 H24 119.7
C23 C24 H24 119.7
C24 C25 C26 120.0(4)
C24 C25 H25 120.0
C26 C25 H25 120.0
C27 C26 C25 120.9(5)
C27 C26 H26 119.5
C25 C26 H26 119.5
C26 C27 C28 120.9(4)
C26 C27 H27 119.6
C28 C27 H27 119.6
C27 C28 C23 117.9(4)
C27 C28 C29 123.2(4)
C23 C28 C29 118.9(4)
C20 C29 C30 119.2(4)
C20 C29 C28 120.2(4)
C30 C29 C28 119.5(4)
N2 C30 C29 126.6(4)
N2 C30 H30 116.7
C29 C30 H30 116.7
N2 C31 C32 108.5(4)
N2 C31 C33 112.5(4)
C32 C31 C33 114.5(4)
N2 C31 H31 107.0
C32 C31 H31 107.0
C33 C31 H31 107.0
C31 C32 H32A 109.5
C31 C32 H32B 109.5
H32A C32 H32B 109.5
C31 C32 H32C 109.5
H32A C32 H32C 109.5
H32B C32 H32C 109.5
C38 C33 C34 119.0(4)
C38 C33 C31 118.5(4)
C34 C33 C31 122.5(4)
C33 C34 C35 120.4(5)
C33 C34 H34 119.8
C35 C34 H34 119.8
C36 C35 C34 120.2(5)
C36 C35 H35 119.9
C34 C35 H35 119.9
C37 C36 C35 119.7(5)
C37 C36 H36 120.2
C35 C36 H36 120.2
C36 C37 C38 120.0(5)
C36 C37 H37 120.0
C38 C37 H37 120.0
C33 C38 C37 120.7(5)
C33 C38 H38 119.6
C37 C38 H38 119.6
O3 C39 C48 123.8(4)
O3 C39 C40 116.5(4)
C48 C39 C40 119.8(4)
C41 C40 C39 121.0(5)
C41 C40 H40 119.5
C39 C40 H40 119.5
C40 C41 C42 121.3(5)
C40 C41 H41 119.4
C42 C41 H41 119.4
C43 C42 C41 120.6(5)
C43 C42 C47 119.9(4)
C41 C42 C47 119.5(4)
C44 C43 C42 121.3(5)
C44 C43 H43 119.3
C42 C43 H43 119.3
C43 C44 C45 118.9(5)
C43 C44 H44 120.5
C45 C44 H44 120.5
C46 C45 C44 121.3(5)
C46 C45 H45 119.3
C44 C45 H45 119.3
C45 C46 C47 121.3(5)
C45 C46 H46 119.4
C47 C46 H46 119.4
C46 C47 C42 117.2(4)
C46 C47 C48 123.8(4)
C42 C47 C48 118.9(4)
C39 C48 C49 119.7(4)
C39 C48 C47 119.4(4)
C49 C48 C47 121.0(4)
N3 C49 C48 127.6(4)
N3 C49 H49 116.2
C48 C49 H49 116.2
N3 C50 C51 108.3(4)
N3 C50 C52 113.7(4)
C51 C50 C52 114.7(4)
N3 C50 H50 106.5
C51 C50 H50 106.5
C52 C50 H50 106.5
C50 C51 H51A 109.5
C50 C51 H51B 109.5
H51A C51 H51B 109.5
C50 C51 H51C 109.5
H51A C51 H51C 109.5
H51B C51 H51C 109.5
C57 C52 C53 118.0(4)
C57 C52 C50 123.5(4)
C53 C52 C50 118.5(4)
C54 C53 C52 121.0(5)
C54 C53 H53 119.5
C52 C53 H53 119.5
C55 C54 C53 120.5(5)
C55 C54 H54 119.7
C53 C54 H54 119.7
C54 C55 C56 119.4(5)
C54 C55 H55 120.3
C56 C55 H55 120.3
C55 C56 C57 120.6(5)
C55 C56 H56 119.7
C57 C56 H56 119.7
C52 C57 C56 120.5(5)
C52 C57 H57 119.7
C56 C57 H57 119.7
O4 C58 C67 124.4(4)
O4 C58 C59 116.6(4)
C67 C58 C59 118.9(4)
C60 C59 C58 121.6(5)
C60 C59 H59 119.2
C58 C59 H59 119.2
C59 C60 C61 121.4(5)
C59 C60 H60 119.3
C61 C60 H60 119.3
C62 C61 C66 120.2(4)
C62 C61 C60 120.9(5)
C66 C61 C60 118.9(4)
C63 C62 C61 121.1(5)
C63 C62 H62 119.5
C61 C62 H62 119.5
C62 C63 C64 119.5(5)
C62 C63 H63 120.3
C64 C63 H63 120.3
C65 C64 C63 120.7(5)
C65 C64 H64 119.7
C63 C64 H64 119.7
C64 C65 C66 121.5(5)
C64 C65 H65 119.3
C66 C65 H65 119.3
C65 C66 C61 117.1(4)
C65 C66 C67 123.4(4)
C61 C66 C67 119.5(4)
C58 C67 C68 118.6(4)
C58 C67 C66 119.7(4)
C68 C67 C66 121.4(4)
N4 C68 C67 127.8(4)
N4 C68 H68 116.1
C67 C68 H68 116.1
N4 C69 C71 110.2(4)
N4 C69 C70 115.2(4)
C71 C69 C70 109.5(4)
N4 C69 H69 107.2
C71 C69 H69 107.2
C70 C69 H69 107.2
C69 C70 H70A 109.5
C69 C70 H70B 109.5
H70A C70 H70B 109.5
C69 C70 H70C 109.5
H70A C70 H70C 109.5
H70B C70 H70C 109.5
C72 C71 C76 118.8(5)
C72 C71 C69 122.5(5)
C76 C71 C69 118.7(5)
C71 C72 C73 120.9(5)
C71 C72 H72 119.6
C73 C72 H72 119.6
C74 C73 C72 120.7(5)
C74 C73 H73 119.6
C72 C73 H73 119.6
C73 C74 C75 119.3(6)
C73 C74 H74 120.4
C75 C74 H74 120.4
C74 C75 C76 120.2(6)
C74 C75 H75 119.9
C76 C75 H75 119.9
C71 C76 C75 120.0(5)
C71 C76 H76 120.0
C75 C76 H76 120.0

loop_
_geom_bond_atom_site_label_1
_geom_bond_atom_site_label_2
_geom_bond_distance
Ni1 O1 1.848(3)
Ni1 O2 1.850(3)
Ni1 N1 1.908(4)
Ni1 N2 1.914(4)
Ni2 O3 1.818(3)
Ni2 O4 1.828(3)
Ni2 N3 1.946(4)
Ni2 N4 1.963(4)
O1 C1 1.312(5)
O2 C20 1.313(5)
O3 C39 1.314(5)
O4 C58 1.289(6)
N1 C11 1.300(6)
N1 C12 1.516(6)
N2 C30 1.290(6)
N2 C31 1.513(5)
N3 C49 1.312(6)
N3 C50 1.506(6)
N4 C68 1.311(6)
N4 C69 1.507(6)
C1 C10 1.404(6)
C1 C2 1.436(6)
C2 C3 1.359(7)
C2 H2 0.9500
C3 C4 1.434(7)
C3 H3 0.9500
C4 C9 1.418(7)
C4 C5 1.420(7)
C5 C6 1.361(7)
C5 H5 0.9500
C6 C7 1.410(7)
C6 H6 0.9500
C7 C8 1.374(7)
C7 H7 0.9500
C8 C9 1.423(7)
C8 H8 0.9500
C9 C10 1.451(6)
C10 C11 1.429(6)
C11 H11 0.9500
C12 C14 1.513(6)
C12 C13 1.525(6)
C12 H12 1.0000
C13 H13A 0.9800
C13 H13B 0.9800
C13 H13C 0.9800
C14 C15 1.400(6)
C14 C19 1.408(6)
C15 C16 1.387(7)
C15 H15 0.9500
C16 C17 1.390(7)
C16 H16 0.9500
C17 C18 1.393(7)
C17 H17 0.9500
C18 C19 1.390(7)
C18 H18 0.9500
C19 H19 0.9500
C20 C29 1.403(6)
C20 C21 1.422(6)
C21 C22 1.359(6)
C21 H21 0.9500
C22 C23 1.422(7)
C22 H22 0.9500
C23 C28 1.426(6)
C23 C24 1.427(6)
C24 C25 1.369(7)
C24 H24 0.9500
C25 C26 1.400(7)
C25 H25 0.9500
C26 C27 1.382(6)
C26 H26 0.9500
C27 C28 1.418(6)
C27 H27 0.9500
C28 C29 1.449(6)
C29 C30 1.440(6)
C30 H30 0.9500
C31 C32 1.522(6)
C31 C33 1.531(6)
C31 H31 1.0000
C32 H32A 0.9800
C32 H32B 0.9800
C32 H32C 0.9800
C33 C38 1.387(7)
C33 C34 1.389(7)
C34 C35 1.398(7)
C34 H34 0.9500
C35 C36 1.387(7)
C35 H35 0.9500
C36 C37 1.384(7)
C36 H36 0.9500
C37 C38 1.397(7)
C37 H37 0.9500
C38 H38 0.9500
C39 C48 1.415(6)
C39 C40 1.428(7)
C40 C41 1.359(7)
C40 H40 0.9500
C41 C42 1.425(7)
C41 H41 0.9500
C42 C43 1.419(7)
C42 C47 1.428(7)
C43 C44 1.362(7)
C43 H43 0.9500
C44 C45 1.405(8)
C44 H44 0.9500
C45 C46 1.379(7)
C45 H45 0.9500
C46 C47 1.411(7)
C46 H46 0.9500
C47 C48 1.449(6)
C48 C49 1.426(6)
C49 H49 0.9500
C50 C51 1.521(7)
C50 C52 1.522(6)
C50 H50 1.0000
C51 H51A 0.9800
C51 H51B 0.9800
C51 H51C 0.9800
C52 C57 1.389(7)
C52 C53 1.410(7)
C53 C54 1.386(7)
C53 H53 0.9500
C54 C55 1.373(7)
C54 H54 0.9500
C55 C56 1.390(7)
C55 H55 0.9500
C56 C57 1.397(7)
C56 H56 0.9500
C57 H57 0.9500
C58 C67 1.411(6)
C58 C59 1.442(7)
C59 C60 1.353(7)
C59 H59 0.9500
C60 C61 1.432(7)
C60 H60 0.9500
C61 C62 1.420(7)
C61 C66 1.427(6)
C62 C63 1.358(7)
C62 H62 0.9500
C63 C64 1.413(7)
C63 H63 0.9500
C64 C65 1.379(7)
C64 H64 0.9500
C65 C66 1.414(7)
C65 H65 0.9500
C66 C67 1.453(7)
C67 C68 1.427(6)
C68 H68 0.9500
C69 C71 1.522(7)
C69 C70 1.547(7)
C69 H69 1.0000
C70 H70A 0.9800
C70 H70B 0.9800
C70 H70C 0.9800
C71 C72 1.374(7)
C71 C76 1.393(7)
C72 C73 1.392(7)
C72 H72 0.9500
C73 C74 1.362(8)
C73 H73 0.9500
C74 C75 1.390(9)
C74 H74 0.9500
C75 C76 1.396(8)
C75 H75 0.9500
C76 H76 0.9500

loop_
_geom_torsion_atom_site_label_1
_geom_torsion_atom_site_label_2
_geom_torsion_atom_site_label_3
_geom_torsion_atom_site_label_4
_geom_torsion
N1 Ni1 O1 C1 23.9(4)
N2 Ni1 O1 C1 -163.3(4)
N1 Ni1 O2 C20 -162.4(3)
N2 Ni1 O2 C20 24.8(3)
N3 Ni2 O3 C39 -4.8(4)
N4 Ni2 O3 C39 173.4(4)
N3 Ni2 O4 C58 156.9(4)
N4 Ni2 O4 C58 -21.3(4)
Ni1 O1 C1 C10 -11.1(6)
Ni1 O1 C1 C2 171.8(3)
O1 C1 C2 C3 177.7(4)
C10 C1 C2 C3 0.5(7)
C1 C2 C3 C4 1.5(7)
C2 C3 C4 C9 -0.6(7)
C2 C3 C4 C5 179.5(5)
C9 C4 C5 C6 3.5(7)
C3 C4 C5 C6 -176.6(5)
C4 C5 C6 C7 -1.8(8)
C5 C6 C7 C8 -0.3(7)
C6 C7 C8 C9 0.8(7)
C5 C4 C9 C8 -2.9(6)
C3 C4 C9 C8 177.2(4)
C5 C4 C9 C10 177.7(4)
C3 C4 C9 C10 -2.2(6)
C7 C8 C9 C4 0.8(7)
C7 C8 C9 C10 -179.8(4)
O1 C1 C10 C11 -12.0(7)
C2 C1 C10 C11 165.0(4)
O1 C1 C10 C9 179.7(4)
C2 C1 C10 C9 -3.3(6)
C4 C9 C10 C1 4.2(6)
C8 C9 C10 C1 -175.2(4)
C4 C9 C10 C11 -164.3(4)
C8 C9 C10 C11 16.4(6)
C12 N1 C11 C10 -169.6(4)
Ni1 N1 C11 C10 6.9(7)
C1 C10 C11 N1 13.9(7)
C9 C10 C11 N1 -177.6(4)
C11 N1 C12 C14 -11.6(5)
Ni1 N1 C12 C14 171.7(3)
C11 N1 C12 C13 114.9(4)
Ni1 N1 C12 C13 -61.7(4)
N1 C12 C14 C15 88.4(5)
C13 C12 C14 C15 -34.1(6)
N1 C12 C14 C19 -86.2(5)
C13 C12 C14 C19 151.3(4)
C19 C14 C15 C16 1.2(7)
C12 C14 C15 C16 -173.4(4)
C14 C15 C16 C17 0.6(8)
C15 C16 C17 C18 -2.0(8)
C16 C17 C18 C19 1.7(8)
C17 C18 C19 C14 0.0(7)
C15 C14 C19 C18 -1.5(7)
C12 C14 C19 C18 173.3(4)
Ni1 O2 C20 C29 -10.9(6)
Ni1 O2 C20 C21 171.7(3)
O2 C20 C21 C22 177.4(4)
C29 C20 C21 C22 -0.2(7)
C20 C21 C22 C23 2.9(7)
C21 C22 C23 C28 -1.1(7)
C21 C22 C23 C24 177.6(4)
C22 C23 C24 C25 -176.0(4)
C28 C23 C24 C25 2.7(7)
C23 C24 C25 C26 0.0(7)
C24 C25 C26 C27 -1.9(7)
C25 C26 C27 C28 0.9(7)
C26 C27 C28 C23 1.8(6)
C26 C27 C28 C29 -179.7(4)
C22 C23 C28 C27 175.2(4)
C24 C23 C28 C27 -3.6(6)
C22 C23 C28 C29 -3.4(6)
C24 C23 C28 C29 177.9(4)
O2 C20 C29 C30 -13.7(7)
C21 C20 C29 C30 163.7(4)
O2 C20 C29 C28 178.3(4)
C21 C20 C29 C28 -4.3(6)
C27 C28 C29 C20 -172.4(4)
C23 C28 C29 C20 6.1(6)
C27 C28 C29 C30 19.7(7)
C23 C28 C29 C30 -161.8(4)
C31 N2 C30 C29 -169.2(4)
Ni1 N2 C30 C29 6.5(7)
C20 C29 C30 N2 15.7(7)
C28 C29 C30 N2 -176.2(4)
C30 N2 C31 C32 112.6(5)
Ni1 N2 C31 C32 -63.4(4)
C30 N2 C31 C33 -15.1(6)
Ni1 N2 C31 C33 168.9(3)
N2 C31 C33 C38 -74.6(5)
C32 C31 C33 C38 160.8(4)
N2 C31 C33 C34 102.8(5)
C32 C31 C33 C34 -21.7(7)
C38 C33 C34 C35 1.4(8)
C31 C33 C34 C35 -176.1(5)
C33 C34 C35 C36 -0.8(9)
C34 C35 C36 C37 0.2(9)
C35 C36 C37 C38 -0.2(8)
C34 C33 C38 C37 -1.4(7)
C31 C33 C38 C37 176.1(4)
C36 C37 C38 C33 0.8(7)
Ni2 O3 C39 C48 0.5(7)
Ni2 O3 C39 C40 -179.8(3)
O3 C39 C40 C41 178.0(5)
C48 C39 C40 C41 -2.2(7)
C39 C40 C41 C42 -0.8(8)
C40 C41 C42 C43 -177.2(5)
C40 C41 C42 C47 2.3(7)
C41 C42 C43 C44 179.5(5)
C47 C42 C43 C44 0.0(8)
C42 C43 C44 C45 -0.1(8)
C43 C44 C45 C46 0.9(9)
C44 C45 C46 C47 -1.7(9)
C45 C46 C47 C42 1.6(8)
C45 C46 C47 C48 -177.8(5)
C43 C42 C47 C46 -0.7(7)
C41 C42 C47 C46 179.8(5)
C43 C42 C47 C48 178.6(4)
C41 C42 C47 C48 -0.8(7)
O3 C39 C48 C49 3.9(7)
C40 C39 C48 C49 -175.8(4)
O3 C39 C48 C47 -176.7(4)
C40 C39 C48 C47 3.6(7)
C46 C47 C48 C39 177.2(5)
C42 C47 C48 C39 -2.1(7)
C46 C47 C48 C49 -3.3(7)
C42 C47 C48 C49 177.4(4)
C50 N3 C49 C48 -179.5(4)
Ni2 N3 C49 C48 -4.8(6)
C39 C48 C49 N3 -1.4(7)
C47 C48 C49 N3 179.1(4)
C49 N3 C50 C51 85.9(5)
Ni2 N3 C50 C51 -89.1(4)
C49 N3 C50 C52 -42.9(5)
Ni2 N3 C50 C52 142.1(3)
N3 C50 C52 C57 123.0(5)
C51 C50 C52 C57 -2.5(7)
N3 C50 C52 C53 -60.2(6)
C51 C50 C52 C53 174.3(4)
C57 C52 C53 C54 -0.6(8)
C50 C52 C53 C54 -177.5(5)
C52 C53 C54 C55 0.7(8)
C53 C54 C55 C56 -0.2(8)
C54 C55 C56 C57 -0.3(9)
C53 C52 C57 C56 0.1(8)
C50 C52 C57 C56 176.9(5)
C55 C56 C57 C52 0.3(9)
Ni2 O4 C58 C67 13.9(7)
Ni2 O4 C58 C59 -169.0(3)
O4 C58 C59 C60 -179.6(4)
C67 C58 C59 C60 -2.3(7)
C58 C59 C60 C61 0.9(7)
C59 C60 C61 C62 178.0(4)
C59 C60 C61 C66 0.6(7)
C66 C61 C62 C63 0.5(7)
C60 C61 C62 C63 -176.9(4)
C61 C62 C63 C64 -1.7(7)
C62 C63 C64 C65 0.7(7)
C63 C64 C65 C66 1.6(7)
C64 C65 C66 C61 -2.7(7)
C64 C65 C66 C67 177.0(5)
C62 C61 C66 C65 1.7(7)
C60 C61 C66 C65 179.1(4)
C62 C61 C66 C67 -178.1(4)
C60 C61 C66 C67 -0.6(7)
O4 C58 C67 C68 5.8(7)
C59 C58 C67 C68 -171.3(4)
O4 C58 C67 C66 179.2(4)
C59 C58 C67 C66 2.1(6)
C65 C66 C67 C58 179.5(4)
C61 C66 C67 C58 -0.7(7)
C65 C66 C67 C68 -7.2(7)
C61 C66 C67 C68 172.5(4)
C69 N4 C68 C67 175.6(4)
Ni2 N4 C68 C67 -4.1(7)
C58 C67 C68 N4 -9.9(7)
C66 C67 C68 N4 176.8(4)
C68 N4 C69 C71 -109.8(5)
Ni2 N4 C69 C71 69.9(4)
C68 N4 C69 C70 14.7(6)
Ni2 N4 C69 C70 -165.6(3)
N4 C69 C71 C72 44.5(6)
C70 C69 C71 C72 -83.2(6)
N4 C69 C71 C76 -138.9(5)
C70 C69 C71 C76 93.3(6)
C76 C71 C72 C73 1.8(8)
C69 C71 C72 C73 178.3(5)
C71 C72 C73 C74 -1.9(9)
C72 C73 C74 C75 0.3(10)
C73 C74 C75 C76 1.4(11)
C72 C71 C76 C75 -0.1(9)
C69 C71 C76 C75 -176.8(6)
C74 C75 C76 C71 -1.5(11)
